data_4026414
loop_
_publ_author_name
'Takahisa Machiguchi'
'Toshio Hasegawa'
'Hideki Saitoh'
'Shinichi Yamabe'
'Shoko Yamazaki'

_publ_contact_author_address
;Department of Chemistry
Faculty of Science
Saitama University
Sakura-ku
Saitama 338-8570
Japan
;
_publ_contact_author_email machiguc@chem.saitama-u.ac.jp
_publ_contact_author_name 'Professor Takahisa Machiguchi'
_publ_section_title
;
 Solid-State Thiotropolone: An Extremely Rapid Intramolecular Proton
 Transfer
;
_journal_name_full 'Journal of Organic Chemistry'
_journal_page_first 5457
_journal_page_last 5460
_journal_paper_doi 10.1021/jo2005796
_journal_volume 76
_journal_year 2011
_chemical_compound_source 'Local laboratory'
_chemical_formula_moiety 'C7 H6 O1 S1'
_chemical_formula_sum 'C7 H6 O S'
_chemical_formula_weight 138.19
_space_group_IT_number 2
_symmetry_cell_setting triclinic
_symmetry_space_group_name_Hall '-P 1'
_symmetry_space_group_name_H-M 'P -1'
_atom_type_scat_source 'International Tables (1974)'
_cell_angle_alpha 75.57(3)
_cell_angle_beta 78.55(6)
_cell_angle_gamma 87.06(6)
_cell_formula_units_Z 4
_cell_length_a 7.064(7)
_cell_length_b 8.268(3)
_cell_length_c 11.578(5)
_cell_measurement_reflns_used 2530
_cell_measurement_temperature 123
_cell_measurement_theta_max 60
_cell_measurement_theta_min 1
_cell_volume 641.8(7)
_computing_cell_refinement 'MXC(MAC Science)'
_computing_data_collection 'MXC(MAC Science)'
_computing_data_reduction Crystan
_computing_molecular_graphics Crystan
_computing_publication_material Crystan
_computing_structure_refinement Crystan
_computing_structure_solution SIR92/Crystan
_diffrn_measurement_device_type 'Mac Science DIP3000'
_diffrn_measurement_method 'imaging plate'
_diffrn_orient_matrix_type standard
_diffrn_orient_matrix_UB_11 -0.00345
_diffrn_orient_matrix_UB_12 -0.12269
_diffrn_orient_matrix_UB_13 0.00272
_diffrn_orient_matrix_UB_21 0.04525
_diffrn_orient_matrix_UB_22 0.02545
_diffrn_orient_matrix_UB_23 -0.09005
_diffrn_orient_matrix_UB_31 0.13715
_diffrn_orient_matrix_UB_32 -0.01216
_diffrn_orient_matrix_UB_33 0.01146
_diffrn_radiation_monochromator graphite
_diffrn_radiation_type 'Mo K\a'
_diffrn_radiation_wavelength 0.71073
_diffrn_reflns_av_R_equivalents 0.0
_diffrn_reflns_limit_h_max 10
_diffrn_reflns_limit_h_min 0
_diffrn_reflns_limit_k_max 11
_diffrn_reflns_limit_k_min -11
_diffrn_reflns_limit_l_max 14
_diffrn_reflns_limit_l_min -11
_diffrn_reflns_number 2657
_diffrn_reflns_theta_max 28.95
_exptl_absorpt_coefficient_mu 0.3873
_exptl_absorpt_correction_type none
_exptl_crystal_colour Orange
_exptl_crystal_density_diffrn 1.430
_exptl_crystal_description Plate
_exptl_crystal_size_max 0.3
_exptl_crystal_size_mid 0.22
_exptl_crystal_size_min 0.1
_refine_diff_density_max 0.31
_refine_diff_density_min -0.40
_refine_ls_extinction_method none
_refine_ls_goodness_of_fit_obs 1.231
_refine_ls_hydrogen_treatment refall
_refine_ls_matrix_type full
_refine_ls_number_parameters 225
_refine_ls_number_reflns 2199
_refine_ls_R_factor_obs 0.060
_refine_ls_shift/esd_max 0.0012
_refine_ls_shift/esd_mean 0.0001
_refine_ls_structure_factor_coef F
_refine_ls_weighting_details w=1/(\s^2^(F)+0.00001F^2^)
_refine_ls_weighting_scheme calc
_refine_ls_wR_factor_obs 0.061
_reflns_number_observed 2199
_reflns_number_total 2530
_reflns_observed_criterion 'I > 1.50 \s(I)'
_cod_data_source_file jo2005796_si_002.cif
_cod_data_source_block Thiotropolone
_cod_original_formula_sum 'C7 H6 O1 S1'
_cod_database_code 4026414

loop_
_symmetry_equiv_pos_as_xyz
+X,+Y,+Z
-X,-Y,-Z

loop_
_atom_site_aniso_label
_atom_site_aniso_U_11
_atom_site_aniso_U_22
_atom_site_aniso_U_33
_atom_site_aniso_U_12
_atom_site_aniso_U_13
_atom_site_aniso_U_23
S1 0.0342(1) 0.0542(2) 0.0495(3) -.0013(1) -.0059(1) -.0106(1)
S11 0.0503(2) 0.0229(2) 0.0608(4) 0.0008(1) -.0047(2) -.0099(2)
S12 0.0419(5) 0.0376(6) 0.0478(9) -.0032(5) -.0024(5) -.0218(6)
O1 0.0437(4) 0.0535(5) 0.0681(8) 0.0137(3) -.0036(5) 0.0064(4)
O11 0.0432(5) 0.0402(5) 0.0446(8) 0.0009(5) -.0092(5) -.0179(6)
O12 0.069(2) 0.026(2) 0.056(3) -0.001(1) -0.008(2) -0.013(2)
C1 0.0337(4) 0.0371(4) 0.0446(8) -.0020(3) -.0102(4) -.0156(4)
C2 0.0374(5) 0.0317(4) 0.0542(9) 0.0016(3) -.0098(5) -.0085(4)
C3 0.0432(5) 0.0380(5) 0.0611(10) -.0004(4) -.0072(5) -.0049(5)
C4 0.0377(5) 0.0460(5) 0.0519(9) -.0076(4) -.0040(5) -.0150(5)
C5 0.0319(5) 0.0485(5) 0.0550(9) 0.0004(4) -.0098(5) -.0208(5)
C6 0.0385(5) 0.0457(5) 0.0563(9) 0.0030(4) -.0180(5) -.0131(5)
C7 0.0389(5) 0.0447(5) 0.0455(9) -.0022(4) -.0133(5) -.0090(5)
C11 0.0266(4) 0.0306(4) 0.0665(9) 0.0021(3) -.0052(4) -.0169(5)
C12 0.0261(4) 0.0481(5) 0.0589(9) 0.0042(3) -.0075(4) -.0287(5)
C13 0.0308(4) 0.0433(5) 0.0528(9) 0.0030(4) -.0107(5) -.0145(5)
C14 0.0353(5) 0.0368(5) 0.0570(9) 0.0055(4) -.0135(5) -.0149(5)
C15 0.0325(4) 0.0366(5) 0.0601(9) 0.0018(3) -.0108(5) -.0208(5)
q:q6 0.0306(4) 0.0462(5) 0.0495(9) -.0006(4) -.0086(5) -.0159(5)
C17 0.0285(4) 0.0347(5) 0.0617(9) 0.0014(3) -.0063(5) -.0061(5)

loop_
_atom_site_label
_atom_site_fract_x
_atom_site_fract_y
_atom_site_fract_z
_atom_site_U_iso_or_equiv
_atom_site_occupancy
_atom_site_thermal_displace_type
S1 0.15668(3) 0.76715(3) 0.58881(3) 0.0480(1) 1.000 Uani
S11 0.25211(7) 0.86635(5) 0.03133(6) 0.0468(2) 0.750 Uani
S12 0.29867(17) 0.69481(14) 0.21575(13) 0.0434(6) 0.250 Uani
O1 0.25533(11) 0.99231(9) 0.36110(9) 0.0599(4) 1.000 Uani
O11 0.28614(15) 0.61120(14) 0.23391(11) 0.0435(6) 0.750 Uani
O12 0.2580(6) 0.8362(5) -0.0222(4) 0.052(2) 0.250 Uani
C1 0.38209(12) 0.77910(11) 0.50217(10) 0.0392(5) 1.000 Uani
C2 0.41042(13) 0.89988(10) 0.38756(10) 0.0428(5) 1.000 Uani
C3 0.57512(15) 0.93549(12) 0.29876(12) 0.0501(5) 1.000 Uani
C4 0.75993(14) 0.86631(13) 0.29482(12) 0.0468(5) 1.000 Uani
C5 0.82448(14) 0.74026(12) 0.38065(11) 0.0460(5) 1.000 Uani
C6 0.72006(14) 0.65512(13) 0.49101(12) 0.0480(5) 1.000 Uani
C7 0.53018(14) 0.67127(12) 0.54450(11) 0.0444(5) 1.000 Uani
C11 0.25153(12) 0.66411(10) 0.02317(11) 0.0428(4) 1.000 Uani
C12 0.26845(12) 0.55179(12) 0.13591(11) 0.0448(5) 1.000 Uani
C13 0.26201(13) 0.37817(12) 0.16638(11) 0.0436(5) 1.000 Uani
C14 0.24849(13) 0.26992(12) 0.09355(11) 0.0441(5) 1.000 Uani
C15 0.23565(13) 0.30456(11) -0.02603(11) 0.0439(5) 1.000 Uani
C16 0.23029(13) 0.46163(12) -0.10639(12) 0.0432(5) 1.000 Uani
C17 0.23550(12) 0.61732(11) -0.08329(11) 0.0441(5) 1.000 Uani
H1 0.1639(16) 0.9588(13) 0.4262(12) 0.046(3) 1.000 Uiso
H3 0.5596(14) 1.0236(12) 0.2223(11) 0.045(3) 1.000 Uiso
H4 0.8577(15) 0.9162(12) 0.2234(11) 0.044(3) 1.000 Uiso
H5 0.9508(17) 0.7057(14) 0.3585(12) 0.066(4) 1.000 Uiso
H6 0.7911(18) 0.5739(15) 0.5468(13) 0.072(4) 1.000 Uiso
H7 0.4900(16) 0.5910(15) 0.6198(13) 0.061(3) 1.000 Uiso
H13 0.2754(15) 0.3259(13) 0.2495(12) 0.046(3) 1.000 Uiso
H14 0.2395(14) 0.1470(13) 0.1402(11) 0.050(3) 1.000 Uiso
H15 0.2242(13) 0.2125(12) -0.0576(10) 0.043(3) 1.000 Uiso
H16 0.2131(14) 0.4602(12) -0.1868(11) 0.041(3) 1.000 Uiso
H17 0.2282(13) 0.7103(11) -0.1537(10) 0.033(2) 1.000 Uiso

loop_
_geom_angle_atom_site_label_1
_geom_angle_atom_site_label_2
_geom_angle_atom_site_label_3
_geom_angle
_geom_angle_publ_flag
O12 S11 C11 52.8(4) yes
O11 S12 C12 49.1(2) yes
S12 O11 C12 109.1(2) yes
S11 O12 C11 102.9(5) yes
S1 C1 C2 116.6(1) yes
S1 C1 C7 119.8(1) yes
C2 C1 C7 123.6(1) yes
O1 C2 C1 116.2(1) yes
O1 C2 C3 114.5(1) yes
C1 C2 C3 129.3(1) yes
C2 C3 C4 130.4(2) yes
C3 C4 C5 128.1(2) yes
C4 C5 C6 127.4(1) yes
C5 C6 C7 130.5(2) yes
C1 C7 C6 130.6(2) yes
S11 C11 O12 24.3(2) yes
S11 C11 C12 111.7(1) yes
S11 C11 C17 122.9(1) yes
O12 C11 C12 135.6(3) yes
O12 C11 C17 98.9(3) yes
C12 C11 C17 125.4(1) yes
S12 C12 O11 21.8(1) yes
S12 C12 C11 98.9(1) yes
S12 C12 C13 132.7(2) yes
O11 C12 C11 120.5(1) yes
O11 C12 C13 111.0(2) yes
C11 C12 C13 128.4(1) yes
C12 C13 C14 129.2(2) yes
C13 C14 C15 129.7(1) yes
C14 C15 C16 127.8(1) yes
C15 C16 C17 128.4(2) yes
C11 C17 C16 131.0(2) yes
C2 O1 H1 104.3(8) yes
C2 C3 H3 115.5(6) yes
C4 C3 H3 114.0(6) yes
C3 C4 H4 116.1(7) yes
C5 C4 H4 115.7(7) yes
C4 C5 H5 115.2(8) yes
C6 C5 H5 117.3(8) yes
C5 C6 H6 117.7(8) yes
C7 C6 H6 111.6(8) yes
C1 C7 H7 115.2(7) yes
C6 C7 H7 114.0(7) yes
C12 C13 H13 114.7(7) yes
C14 C13 H13 116.0(7) yes
C13 C14 H14 113.2(7) yes
C15 C14 H14 117.0(7) yes
C14 C15 H15 116.2(7) yes
C16 C15 H15 116.0(7) yes
C15 C16 H16 115.3(6) yes
C17 C16 H16 116.2(6) yes
C11 C17 H17 115.1(6) yes
C16 C17 H17 113.9(6) yes

loop_
_geom_bond_atom_site_label_1
_geom_bond_atom_site_label_2
_geom_bond_distance
_geom_bond_publ_flag
S1 C1 1.698(1) yes
S11 O12 0.716(5) yes
S11 C11 1.698(1) yes
S12 O11 0.676(2) yes
S12 C12 1.717(2) yes
O1 C2 1.345(2) yes
O11 C12 1.373(2) yes
O12 C11 1.388(4) yes
C1 C2 1.433(2) yes
C1 C7 1.421(2) yes
C2 C3 1.381(2) yes
C3 C4 1.395(2) yes
C4 C5 1.377(2) yes
C5 C6 1.380(2) yes
C6 C7 1.376(2) yes
C11 C12 1.424(2) yes
C11 C17 1.407(2) yes
C12 C13 1.391(2) yes
C13 C14 1.392(2) yes
C14 C15 1.363(2) yes
C15 C16 1.400(2) yes
C16 C17 1.382(2) yes
O1 H1 0.885(13) yes
C3 H3 1.017(12) yes
C4 H4 0.981(11) yes
C5 H5 0.929(12) yes
C6 H6 0.999(14) yes
C7 H7 0.956(14) yes
C13 H13 0.973(13) yes
C14 H14 1.024(11) yes
C15 H15 0.936(10) yes
C16 H16 0.965(12) yes
C17 H17 0.979(10) yes

loop_
_geom_contact_atom_site_label_1
_geom_contact_atom_site_label_2
_geom_contact_distance
_geom_contact_site_symmetry_1
_geom_contact_site_symmetry_2
S1 C3 3.792(1) 1_555 2_676
S1 C4 3.726(1) 1_555 2_676
S1 C5 3.732(1) 1_555 1_455
S1 C6 3.722(1) 1_555 1_455
S1 C6 3.844(1) 1_555 2_666
S1 C13 3.683(1) 1_555 2_566
S1 C17 3.832(1) 1_555 1_556
S1 H17 3.04(1) 1_555 1_556
S11 C3 3.743(1) 1_555 2_675
S11 C4 3.886(1) 1_555 2_675
S11 C14 3.583(1) 1_555 1_565
S11 C14 3.766(1) 1_555 2_665
S11 C15 3.5171 1_555 1_565
S11 C15 3.8078 1_555 2_565
S11 C15 3.811(1) 1_555 2_665
S11 H3 2.91(1) 1_555 2_675
S11 H14 2.89(1) 1_555 1_565
S11 H15 2.801(9) 1_555 1_565
S12 C5 3.563(2) 1_555 1_455
S12 C6 3.858(2) 1_555 2_666
S12 C7 3.886(2) 1_555 2_666
S12 C15 3.574(2) 1_555 2_665
S12 C16 3.612(2) 1_555 2_665
S12 H5 2.69(1) 1_555 1_455
S12 H6 3.05(1) 1_555 2_666
O1 C14 3.372(1) 1_555 1_565
O1 H14 2.58(1) 1_555 1_565
O11 C6 3.384(2) 1_555 2_666
O11 H6 2.59(1) 1_555 2_666
O12 C3 3.305(5) 1_555 2_675
O12 H3 2.45(1) 1_555 2_675
C1 C2 3.695(1) 1_555 2_676
C1 C3 3.746(2) 1_555 2_676
C1 C6 3.677(1) 1_555 2_666
C1 C7 3.895(1) 1_555 2_666
C2 C2 3.846(1) 1_555 2_676
C2 C7 3.878(1) 1_555 2_676
C4 C15 3.719(2) 1_555 2_665
C4 C16 3.871(2) 1_555 2_665
C4 H15 2.96(1) 1_555 2_665
C5 H16 3.16(1) 1_555 2_665
C6 C7 3.451(1) 1_555 2_666
C6 C13 3.934(2) 1_555 2_666
C6 H13 3.05(1) 1_555 2_666
C7 C7 3.319(1) 1_555 2_666
C7 C13 3.839(2) 1_555 2_666
C7 H13 2.98(1) 1_555 2_666
C11 C13 3.743(1) 1_555 2_665
C11 C14 3.991(1) 1_555 2_565
C11 C14 3.540(1) 1_555 2_665
C11 C15 3.432(1) 1_555 2_565
C11 C15 3.652(1) 1_555 2_665
C11 C16 3.486(1) 1_555 2_565
C11 C16 3.990(1) 1_555 2_665
C12 C14 3.980(1) 1_555 2_665
C12 C15 3.634(1) 1_555 2_665
C12 C16 3.616(1) 1_555 2_565
C12 C16 3.488(1) 1_555 2_665
C12 C17 3.698(1) 1_555 2_665
C13 C16 3.789(1) 1_555 2_565
C13 C16 3.760(1) 1_555 2_665
C13 C17 3.820(1) 1_555 2_565
C13 C17 3.488(1) 1_555 2_665
C14 C16 3.947(1) 1_555 2_565
C14 C17 3.514(1) 1_555 2_565
C14 C17 3.780(1) 1_555 2_665
C15 C16 3.967(1) 1_555 2_565
C15 C17 3.407(1) 1_555 2_565
C16 C16 3.800(2) 1_555 2_565
C16 C17 3.565(1) 1_555 2_565
C17 C17 3.848(1) 1_555 2_565
S1 C3 3.792(1) 1_555 2_676
S1 C4 3.726(1) 1_555 2_676
S1 C5 3.732(1) 1_555 1_455
S1 C6 3.722(1) 1_555 1_455
S1 C6 3.844(1) 1_555 2_666
S1 C13 3.683(1) 1_555 2_566
S1 C17 3.832(1) 1_555 1_556
S1 H17 3.04(1) 1_555 1_556
S11 C3 3.743(1) 1_555 2_675
S11 C4 3.886(1) 1_555 2_675
S11 C14 3.583(1) 1_555 1_565
S11 C14 3.766(1) 1_555 2_665
S11 C15 3.5171 1_555 1_565
S11 C15 3.8078 1_555 2_565
S11 C15 3.811(1) 1_555 2_665
S11 H3 2.91(1) 1_555 2_675
S11 H14 2.89(1) 1_555 1_565
S11 H15 2.801(9) 1_555 1_565
S12 C5 3.563(2) 1_555 1_455
S12 C6 3.858(2) 1_555 2_666
S12 C7 3.886(2) 1_555 2_666
S12 C15 3.574(2) 1_555 2_665
S12 C16 3.612(2) 1_555 2_665
S12 H5 2.69(1) 1_555 1_455
S12 H6 3.05(1) 1_555 2_666
O1 C14 3.372(1) 1_555 1_565
O1 H14 2.58(1) 1_555 1_565
O11 C6 3.384(2) 1_555 2_666
O11 H6 2.59(1) 1_555 2_666
O12 C3 3.305(5) 1_555 2_675
O12 H3 2.45(1) 1_555 2_675
C1 C2 3.695(1) 1_555 2_676
C1 C3 3.746(2) 1_555 2_676
C1 C6 3.677(1) 1_555 2_666
C1 C7 3.895(1) 1_555 2_666
C2 C2 3.846(1) 1_555 2_676
C2 C7 3.878(1) 1_555 2_676
C4 C15 3.719(2) 1_555 2_665
C4 C16 3.871(2) 1_555 2_665
C4 H15 2.96(1) 1_555 2_665
C5 H16 3.16(1) 1_555 2_665
C6 C7 3.451(1) 1_555 2_666
C6 C13 3.934(2) 1_555 2_666
C6 H13 3.05(1) 1_555 2_666
C7 C7 3.319(1) 1_555 2_666
C7 C13 3.839(2) 1_555 2_666
C7 H13 2.98(1) 1_555 2_666
C11 C13 3.743(1) 1_555 2_665
C11 C14 3.991(1) 1_555 2_565
C11 C14 3.540(1) 1_555 2_665
C11 C15 3.432(1) 1_555 2_565
C11 C15 3.652(1) 1_555 2_665
C11 C16 3.486(1) 1_555 2_565
C11 C16 3.990(1) 1_555 2_665
C12 C14 3.980(1) 1_555 2_665
C12 C15 3.634(1) 1_555 2_665
C12 C16 3.616(1) 1_555 2_565
C12 C16 3.488(1) 1_555 2_665
C12 C17 3.698(1) 1_555 2_665
C13 C16 3.789(1) 1_555 2_565
C13 C16 3.760(1) 1_555 2_665
C13 C17 3.820(1) 1_555 2_565
C13 C17 3.488(1) 1_555 2_665
C14 C16 3.947(1) 1_555 2_565
C14 C17 3.514(1) 1_555 2_565
C14 C17 3.780(1) 1_555 2_665
C15 C16 3.967(1) 1_555 2_565
C15 C17 3.407(1) 1_555 2_565
C16 C16 3.800(2) 1_555 2_565
C16 C17 3.565(1) 1_555 2_565
C17 C17 3.848(1) 1_555 2_565
